data_7025687
loop_
_publ_author_name
'Zhao, Xiao-Qing'
'Lan, Yanhua'
'Zhao, Bin'
'Cheng, Peng'
'Anson, Christopher E.'
'Powell, Annie K.'

_publ_section_title
;
 Synthesis, structures and magnetic properties of a series of 3d-4f
 tetranuclear Co(II)&#x2082;Ln(III)&#x2082; cubanes.
;
_journal_issue 20
_journal_name_full 'Dalton transactions (Cambridge, England : 2003)'
_journal_page_first 4911
_journal_page_last 4917
_journal_paper_doi 10.1039/c002841j
_journal_volume 39
_journal_year 2010
_chemical_formula_moiety 'C58 H86 Co2 Gd2 N4 O20, 4(C2 H3 N)'
_chemical_formula_sum 'C66 H98 Co2 Gd2 N8 O20'
_chemical_formula_weight 1755.88
_chemical_name_systematic
;
?
;
_space_group_IT_number 14
_symmetry_cell_setting monoclinic
_symmetry_space_group_name_Hall '-P 2yn'
_symmetry_space_group_name_H-M 'P 1 21/n 1'
_atom_sites_solution_hydrogens geom
_atom_sites_solution_primary direct
_atom_sites_solution_secondary difmap
_audit_creation_method SHELXL-97
_cell_angle_alpha 90.00
_cell_angle_beta 100.538(1)
_cell_angle_gamma 90.00
_cell_formula_units_Z 4
_cell_length_a 15.5754(5)
_cell_length_b 18.7803(6)
_cell_length_c 26.9225(8)
_cell_measurement_reflns_used 13772
_cell_measurement_temperature 100(2)
_cell_measurement_theta_max 28.14
_cell_measurement_theta_min 2.30
_cell_volume 7742.3(4)
_computing_cell_refinement 'SMART-NT 5.6 (Bruker AXS Inc., 2005)'
_computing_data_collection 'SMART-NT 5.6 (Bruker AXS Inc., 2005)'
_computing_data_reduction 'SAINT+ 6.45 (Bruker AXS Inc., 2003)'
_computing_molecular_graphics 'Diamond 2.1 (Crystal Impact, 1998)'
_computing_publication_material 'SHELXTL 6.14 (BrukerAXS Inc., 2003)'
_computing_structure_refinement 'SHELXTL 6.14 (BrukerAXS Inc., 2003)'
_computing_structure_solution 'SHELXTL 6.14 (BrukerAXS Inc., 2003)'
_diffrn_ambient_temperature 100(2)
_diffrn_detector_area_resol_mean 8.333
_diffrn_measured_fraction_theta_full 0.998
_diffrn_measured_fraction_theta_max 0.923
_diffrn_measurement_device_type 'Bruker SMART Apex'
_diffrn_measurement_method 'CCD area detector'
_diffrn_radiation_monochromator graphite
_diffrn_radiation_source 'rotating anode'
_diffrn_radiation_type MoK\a
_diffrn_radiation_wavelength 0.71073
_diffrn_reflns_av_R_equivalents 0.0179
_diffrn_reflns_av_sigmaI/netI 0.0183
_diffrn_reflns_limit_h_max 19
_diffrn_reflns_limit_h_min -20
_diffrn_reflns_limit_k_max 24
_diffrn_reflns_limit_k_min -21
_diffrn_reflns_limit_l_max 35
_diffrn_reflns_limit_l_min -35
_diffrn_reflns_number 53002
_diffrn_reflns_theta_full 25.00
_diffrn_reflns_theta_max 28.16
_diffrn_reflns_theta_min 2.59
_exptl_absorpt_coefficient_mu 2.183
_exptl_absorpt_correction_T_max 0.558
_exptl_absorpt_correction_T_min 0.449
_exptl_absorpt_correction_type multi-scan
_exptl_absorpt_process_details 'SADABS 2.10 (Bruker AXS Inc., 2005)'
_exptl_crystal_colour pink
_exptl_crystal_density_diffrn 1.506
_exptl_crystal_density_method 'not measured'
_exptl_crystal_description block
_exptl_crystal_F_000 3568
_exptl_crystal_size_max 0.43
_exptl_crystal_size_mid 0.38
_exptl_crystal_size_min 0.31
_refine_diff_density_max 1.561
_refine_diff_density_min -0.789
_refine_diff_density_rms 0.084
_refine_ls_extinction_method none
_refine_ls_goodness_of_fit_ref 1.090
_refine_ls_hydrogen_treatment mixed
_refine_ls_matrix_type full
_refine_ls_number_parameters 901
_refine_ls_number_reflns 17546
_refine_ls_number_restraints 13
_refine_ls_restrained_S_all 1.091
_refine_ls_R_factor_all 0.0310
_refine_ls_R_factor_gt 0.0284
_refine_ls_shift/su_max 0.002
_refine_ls_shift/su_mean 0.000
_refine_ls_structure_factor_coef Fsqd
_refine_ls_weighting_details 'calc w=1/[\s^2^(Fo^2^)+(0.0303P)^2^+11.2342P] where P=(Fo^2^+2Fc^2^)/3'
_refine_ls_weighting_scheme calc
_refine_ls_wR_factor_gt 0.0683
_refine_ls_wR_factor_ref 0.0697
_reflns_number_gt 16409
_reflns_number_total 17546
_reflns_threshold_expression >2sigma(I)
_cod_data_source_file c002841j.txt
_cod_data_source_block zhao10
_cod_original_sg_symbol_H-M 'P 21/n'
_cod_database_code 7025687

loop_
_symmetry_equiv_pos_as_xyz
'x, y, z'
'-x+1/2, y+1/2, -z+1/2'
'-x, -y, -z'
'x-1/2, -y-1/2, z-1/2'

loop_
_atom_site_label
_atom_site_type_symbol
_atom_site_fract_x
_atom_site_fract_y
_atom_site_fract_z
_atom_site_U_iso_or_equiv
_atom_site_adp_type
_atom_site_occupancy
_atom_site_symmetry_multiplicity
_atom_site_calc_flag
_atom_site_refinement_flags
_atom_site_disorder_assembly
_atom_site_disorder_group
Gd1 Gd 0.421019(7) 0.193180(6) 0.292060(4) 0.01801(3) Uani 1 1 d . . .
Gd2 Gd 0.620649(8) 0.207889(6) 0.215319(4) 0.02024(4) Uani 1 1 d . . .
Co1 Co 0.43501(2) 0.311287(17) 0.199266(11) 0.01771(7) Uani 1 1 d . . .
Co2 Co 0.57792(2) 0.325735(18) 0.303256(12) 0.01919(7) Uani 1 1 d . . .
N1 N 0.38951(14) 0.42022(11) 0.20931(8) 0.0227(4) Uani 1 1 d . . .
C1 C 0.36515(16) 0.42732(13) 0.25430(9) 0.0234(5) Uani 1 1 d . . .
C2 C 0.32361(18) 0.48775(15) 0.26841(11) 0.0301(6) Uani 1 1 d . . .
H2A H 0.3084 0.4910 0.3009 0.036 Uiso 1 1 calc R . .
C3 C 0.3050(2) 0.54272(16) 0.23422(12) 0.0365(7) Uani 1 1 d . . .
H3A H 0.2764 0.5845 0.2426 0.044 Uiso 1 1 calc R . .
C4 C 0.32883(19) 0.53581(15) 0.18746(11) 0.0338(6) Uani 1 1 d . . .
H4A H 0.3165 0.5730 0.1633 0.041 Uiso 1 1 calc R . .
C5 C 0.37081(18) 0.47456(14) 0.17574(10) 0.0286(5) Uani 1 1 d . . .
C6 C 0.38172(17) 0.36544(13) 0.29076(9) 0.0239(5) Uani 1 1 d . . .
H6A H 0.4072 0.3837 0.3248 0.029 Uiso 1 1 calc R . .
H6B H 0.3253 0.3425 0.2930 0.029 Uiso 1 1 calc R . .
O1 O 0.43855(11) 0.31397(8) 0.27629(6) 0.0195(3) Uani 1 1 d . . .
C7 C 0.3949(2) 0.46595(17) 0.12419(11) 0.0392(7) Uani 1 1 d . . .
H7A H 0.3955 0.5133 0.1080 0.047 Uiso 1 1 calc R . .
H7B H 0.4545 0.4457 0.1280 0.047 Uiso 1 1 calc R . .
O2 O 0.33520(18) 0.42073(13) 0.09264(8) 0.0486(6) Uani 1 1 d D . .
H2 H 0.352(3) 0.3791(18) 0.1002(17) 0.073 Uiso 1 1 d D . .
N2 N 0.58876(14) 0.43984(11) 0.28846(8) 0.0241(4) Uani 1 1 d . . .
C8 C 0.60104(17) 0.45081(14) 0.24110(10) 0.0257(5) Uani 1 1 d . . .
C9 C 0.6100(2) 0.51862(16) 0.22156(12) 0.0404(7) Uani 1 1 d . . .
H9A H 0.6178 0.5246 0.1876 0.048 Uiso 1 1 calc R . .
C10 C 0.6072(3) 0.57693(16) 0.25262(13) 0.0483(9) Uani 1 1 d . . .
H10A H 0.6128 0.6238 0.2403 0.058 Uiso 1 1 calc R . .
C11 C 0.5962(2) 0.56612(16) 0.30160(12) 0.0399(7) Uani 1 1 d . . .
H11A H 0.5950 0.6056 0.3235 0.048 Uiso 1 1 calc R . .
C12 C 0.58706(19) 0.49737(15) 0.31891(11) 0.0309(6) Uani 1 1 d . . .
C13 C 0.61070(17) 0.38582(13) 0.20912(9) 0.0228(5) Uani 1 1 d . . .
H13A H 0.5828 0.3955 0.1737 0.027 Uiso 1 1 calc R . .
H13B H 0.6735 0.3769 0.2098 0.027 Uiso 1 1 calc R . .
O3 O 0.57292(11) 0.32470(9) 0.22601(6) 0.0200(3) Uani 1 1 d . . .
C14 C 0.5797(3) 0.48436(17) 0.37305(11) 0.0456(8) Uani 1 1 d . . .
H14A H 0.5697 0.5302 0.3892 0.055 Uiso 1 1 calc R . .
H14B H 0.5288 0.4533 0.3742 0.055 Uiso 1 1 calc R . .
O4 O 0.6558(2) 0.45197(13) 0.40053(9) 0.0632(8) Uani 1 1 d D . .
H4 H 0.656(4) 0.4056(18) 0.3971(19) 0.095 Uiso 1 1 d D . .
N3 N 0.42405(14) 0.07492(11) 0.24858(8) 0.0257(4) Uani 1 1 d . . .
C15 C 0.42244(17) 0.07480(14) 0.19833(10) 0.0261(5) Uani 1 1 d . . .
C16 C 0.4172(2) 0.01182(15) 0.17081(12) 0.0352(6) Uani 1 1 d . . .
H16A H 0.4142 0.0124 0.1352 0.042 Uiso 1 1 calc R . .
C17 C 0.4165(2) -0.05206(16) 0.19678(14) 0.0454(8) Uani 1 1 d . . .
H17A H 0.4126 -0.0959 0.1789 0.054 Uiso 1 1 calc R . .
C18 C 0.4214(2) -0.05199(16) 0.24853(13) 0.0417(7) Uani 1 1 d . . .
H18A H 0.4232 -0.0955 0.2667 0.050 Uiso 1 1 calc R . .
C19 C 0.42382(18) 0.01284(14) 0.27337(12) 0.0318(6) Uani 1 1 d . . .
C20 C 0.42579(17) 0.14675(13) 0.17348(9) 0.0237(5) Uani 1 1 d . . .
H20A H 0.4590 0.1428 0.1455 0.028 Uiso 1 1 calc R . .
H20B H 0.3658 0.1625 0.1590 0.028 Uiso 1 1 calc R . .
O5 O 0.46607(11) 0.19768(8) 0.20891(6) 0.0187(3) Uani 1 1 d . . .
C21 C 0.4251(2) 0.01731(15) 0.32920(12) 0.0348(6) Uani 1 1 d . . .
H21A H 0.3693 -0.0010 0.3367 0.042 Uiso 1 1 calc R . .
H21B H 0.4729 -0.0128 0.3474 0.042 Uiso 1 1 calc R . .
O6 O 0.43754(14) 0.08853(10) 0.34628(7) 0.0311(4) Uani 1 1 d D . .
H6 H 0.398(2) 0.0976(18) 0.3647(12) 0.037 Uiso 1 1 d D . .
N4 N 0.64449(14) 0.09422(12) 0.26496(9) 0.0284(5) Uani 1 1 d . . .
C22 C 0.64513(17) 0.09648(15) 0.31472(11) 0.0304(6) Uani 1 1 d . . .
C23 C 0.6615(2) 0.03640(18) 0.34523(13) 0.0434(8) Uani 1 1 d . . .
H23A H 0.6622 0.0392 0.3805 0.052 Uiso 1 1 calc R . .
C24 C 0.6767(3) -0.02735(19) 0.32283(16) 0.0547(10) Uani 1 1 d . . .
H24A H 0.6884 -0.0692 0.3428 0.066 Uiso 1 1 calc R . .
C25 C 0.6748(2) -0.03020(17) 0.27184(14) 0.0450(8) Uani 1 1 d . . .
H25A H 0.6846 -0.0740 0.2561 0.054 Uiso 1 1 calc R . .
C26 C 0.65842(18) 0.03174(15) 0.24343(12) 0.0334(6) Uani 1 1 d . . .
C27 C 0.62581(17) 0.16741(14) 0.33588(10) 0.0258(5) Uani 1 1 d . . .
H27A H 0.5940 0.1601 0.3641 0.031 Uiso 1 1 calc R . .
H27B H 0.6813 0.1921 0.3494 0.031 Uiso 1 1 calc R . .
O7 O 0.57503(11) 0.21026(9) 0.29844(6) 0.0197(3) Uani 1 1 d . . .
C28 C 0.6553(2) 0.03233(16) 0.18723(12) 0.0381(7) Uani 1 1 d . . .
H28A H 0.7135 0.0195 0.1801 0.046 Uiso 1 1 calc R . .
H28B H 0.6129 -0.0038 0.1711 0.046 Uiso 1 1 calc R . .
O8 O 0.63075(15) 0.10012(11) 0.16641(8) 0.0354(5) Uani 1 1 d D . .
H8 H 0.666(2) 0.1115(19) 0.1441(12) 0.042 Uiso 1 1 d D . .
O9 O 0.30419(12) 0.29111(10) 0.17790(7) 0.0257(4) Uani 1 1 d . . .
O10 O 0.29148(12) 0.20313(10) 0.23184(7) 0.0245(4) Uani 1 1 d . . .
C29 C 0.26102(16) 0.24416(14) 0.19577(9) 0.0230(5) Uani 1 1 d . . .
C30 C 0.16484(18) 0.23498(19) 0.17171(11) 0.0395(7) Uani 1 1 d . . .
C31 C 0.1111(2) 0.2295(3) 0.21412(15) 0.0644(13) Uani 1 1 d . . .
H31A H 0.1159 0.2742 0.2332 0.097 Uiso 1 1 calc R . .
H31B H 0.1335 0.1902 0.2368 0.097 Uiso 1 1 calc R . .
H31C H 0.0498 0.2206 0.1994 0.097 Uiso 1 1 calc R . .
C32 C 0.1338(2) 0.2970(2) 0.13599(14) 0.0558(11) Uani 1 1 d . . .
H32A H 0.1380 0.3415 0.1553 0.084 Uiso 1 1 calc R . .
H32B H 0.0729 0.2890 0.1197 0.084 Uiso 1 1 calc R . .
H32C H 0.1705 0.3001 0.1101 0.084 Uiso 1 1 calc R . .
C33 C 0.1572(3) 0.1654(2) 0.14148(15) 0.0698(14) Uani 1 1 d . . .
H33A H 0.0962 0.1576 0.1255 0.105 Uiso 1 1 calc R . .
H33B H 0.1773 0.1256 0.1642 0.105 Uiso 1 1 calc R . .
H33C H 0.1934 0.1684 0.1153 0.105 Uiso 1 1 calc R . .
O11 O 0.44594(12) 0.31066(10) 0.12526(6) 0.0249(4) Uani 1 1 d . . .
O12 O 0.56155(12) 0.23979(10) 0.12973(6) 0.0269(4) Uani 1 1 d . . .
C34 C 0.49629(17) 0.27040(14) 0.10554(9) 0.0238(5) Uani 1 1 d . . .
C35 C 0.47346(19) 0.26114(17) 0.04762(10) 0.0322(6) Uani 1 1 d . . .
C36 C 0.5260(2) 0.19975(19) 0.03069(11) 0.0412(7) Uani 1 1 d . . .
H36A H 0.5114 0.1949 -0.0061 0.062 Uiso 1 1 calc R . .
H36B H 0.5118 0.1554 0.0466 0.062 Uiso 1 1 calc R . .
H36C H 0.5886 0.2097 0.0408 0.062 Uiso 1 1 calc R . .
C37 C 0.4965(2) 0.3314(2) 0.02413(11) 0.0449(8) Uani 1 1 d . . .
H37A H 0.4624 0.3702 0.0352 0.067 Uiso 1 1 calc R . .
H37B H 0.4829 0.3276 -0.0128 0.067 Uiso 1 1 calc R . .
H37C H 0.5589 0.3412 0.0349 0.067 Uiso 1 1 calc R . .
C38 C 0.3758(2) 0.2459(2) 0.03215(13) 0.0516(9) Uani 1 1 d . . .
H38A H 0.3424 0.2856 0.0427 0.077 Uiso 1 1 calc R . .
H38B H 0.3614 0.2020 0.0485 0.077 Uiso 1 1 calc R . .
H38C H 0.3610 0.2404 -0.0046 0.077 Uiso 1 1 calc R . .
O13 O 0.56877(13) 0.32496(10) 0.37722(6) 0.0271(4) Uani 1 1 d . . .
O14 O 0.47197(12) 0.23715(10) 0.37634(6) 0.0253(4) Uani 1 1 d . . .
C39 C 0.53007(17) 0.27735(14) 0.39889(9) 0.0239(5) Uani 1 1 d . . .
C40 C 0.55879(18) 0.27025(16) 0.45663(9) 0.0295(6) Uani 1 1 d . . .
C41 C 0.5223(2) 0.20196(17) 0.47544(11) 0.0373(7) Uani 1 1 d . . .
H41A H 0.4584 0.2030 0.4672 0.056 Uiso 1 1 calc R . .
H41B H 0.5412 0.1982 0.5121 0.056 Uiso 1 1 calc R . .
H41C H 0.5440 0.1608 0.4590 0.056 Uiso 1 1 calc R . .
C42 C 0.5239(2) 0.33537(18) 0.48062(10) 0.0374(7) Uani 1 1 d . . .
H42A H 0.4599 0.3358 0.4722 0.056 Uiso 1 1 calc R . .
H42B H 0.5468 0.3788 0.4676 0.056 Uiso 1 1 calc R . .
H42C H 0.5424 0.3333 0.5174 0.056 Uiso 1 1 calc R . .
C43 C 0.6586(2) 0.2700(2) 0.46972(12) 0.0496(9) Uani 1 1 d . . .
H43A H 0.6773 0.2653 0.5064 0.074 Uiso 1 1 calc R . .
H43B H 0.6812 0.3146 0.4584 0.074 Uiso 1 1 calc R . .
H43C H 0.6813 0.2298 0.4528 0.074 Uiso 1 1 calc R . .
O15 O 0.71342(12) 0.32791(10) 0.32476(7) 0.0284(4) Uani 1 1 d . . .
O16 O 0.74382(12) 0.24147(11) 0.27422(7) 0.0308(4) Uani 1 1 d . . .
C44 C 0.76458(17) 0.28421(15) 0.31040(10) 0.0260(5) Uani 1 1 d . . .
C45 C 0.85990(18) 0.28082(16) 0.33850(11) 0.0303(6) Uani 1 1 d . . .
C46 C 0.8788(2) 0.33916(17) 0.37889(12) 0.0406(7) Uani 1 1 d . . .
H46A H 0.8698 0.3860 0.3627 0.061 Uiso 1 1 calc R . .
H46B H 0.9394 0.3351 0.3967 0.061 Uiso 1 1 calc R . .
H46C H 0.8393 0.3337 0.4031 0.061 Uiso 1 1 calc R . .
C47 C 0.8744(2) 0.20736(16) 0.36418(12) 0.0351(6) Uani 1 1 d . . .
H47A H 0.8623 0.1699 0.3385 0.053 Uiso 1 1 calc R . .
H47B H 0.8350 0.2020 0.3885 0.053 Uiso 1 1 calc R . .
H47C H 0.9350 0.2035 0.3819 0.053 Uiso 1 1 calc R . .
C48 C 0.91968(19) 0.2886(2) 0.29944(12) 0.0413(7) Uani 1 1 d . . .
H48A H 0.9063 0.2510 0.2740 0.062 Uiso 1 1 calc R . .
H48B H 0.9808 0.2846 0.3164 0.062 Uiso 1 1 calc R . .
H48C H 0.9101 0.3352 0.2830 0.062 Uiso 1 1 calc R . .
O17 O 0.30111(12) 0.19948(10) 0.33377(7) 0.0264(4) Uani 1 1 d . . .
O18 O 0.32661(13) 0.12605(10) 0.39971(7) 0.0321(4) Uani 1 1 d . . .
C49 C 0.28916(16) 0.17877(14) 0.37665(10) 0.0245(5) Uani 1 1 d . . .
C50 C 0.22410(18) 0.22182(16) 0.40147(10) 0.0291(6) Uani 1 1 d . . .
C51 C 0.1933(3) 0.1771(2) 0.44186(16) 0.0686(13) Uani 1 1 d . . .
H51A H 0.1520 0.2047 0.4576 0.103 Uiso 1 1 calc R . .
H51B H 0.2435 0.1636 0.4676 0.103 Uiso 1 1 calc R . .
H51C H 0.1643 0.1340 0.4264 0.103 Uiso 1 1 calc R . .
C52 C 0.1466(3) 0.2425(3) 0.36196(14) 0.0694(14) Uani 1 1 d . . .
H52A H 0.1050 0.2695 0.3778 0.104 Uiso 1 1 calc R . .
H52B H 0.1181 0.1995 0.3462 0.104 Uiso 1 1 calc R . .
H52C H 0.1662 0.2720 0.3361 0.104 Uiso 1 1 calc R . .
C53 C 0.2715(3) 0.2865(3) 0.4244(2) 0.0833(18) Uani 1 1 d . . .
H53A H 0.2324 0.3152 0.4410 0.125 Uiso 1 1 calc R . .
H53B H 0.2909 0.3147 0.3979 0.125 Uiso 1 1 calc R . .
H53C H 0.3224 0.2719 0.4494 0.125 Uiso 1 1 calc R . .
O19 O 0.73757(13) 0.22771(12) 0.17345(7) 0.0339(4) Uani 1 1 d . . .
O20 O 0.73617(15) 0.14685(12) 0.11307(8) 0.0412(5) Uani 1 1 d . . .
C54 C 0.75924(18) 0.20594(16) 0.13346(11) 0.0315(6) Uani 1 1 d . . .
C55 C 0.8164(2) 0.25604(17) 0.10834(11) 0.0364(7) Uani 1 1 d . . .
C56 C 0.7564(2) 0.31512(18) 0.08284(13) 0.0445(8) Uani 1 1 d . . .
H56A H 0.7288 0.3392 0.1081 0.067 Uiso 1 1 calc R . .
H56B H 0.7112 0.2944 0.0567 0.067 Uiso 1 1 calc R . .
H56C H 0.7907 0.3496 0.0674 0.067 Uiso 1 1 calc R . .
C57 C 0.8864(2) 0.2893(2) 0.14898(15) 0.0561(11) Uani 1 1 d . . .
H57A H 0.9250 0.2518 0.1657 0.084 Uiso 1 1 calc R . .
H57B H 0.8583 0.3137 0.1740 0.084 Uiso 1 1 calc R . .
H57C H 0.9206 0.3236 0.1333 0.084 Uiso 1 1 calc R . .
C58 C 0.8593(4) 0.2164(2) 0.0700(2) 0.0852(18) Uani 1 1 d . . .
H58A H 0.8968 0.1785 0.0871 0.128 Uiso 1 1 calc R . .
H58B H 0.8946 0.2496 0.0541 0.128 Uiso 1 1 calc R . .
H58C H 0.8141 0.1954 0.0440 0.128 Uiso 1 1 calc R . .
N61 N 0.4140(4) 0.4730(3) -0.08782(16) 0.109(2) Uani 1 1 d D . .
C61 C 0.3848(3) 0.4887(2) -0.05513(14) 0.0610(11) Uani 1 1 d D . .
C62 C 0.3497(3) 0.5111(3) -0.01195(17) 0.0736(13) Uani 1 1 d D . .
H62A H 0.3922 0.5416 0.0095 0.110 Uiso 1 1 calc R . .
H62B H 0.3375 0.4692 0.0073 0.110 Uiso 1 1 calc R . .
H62C H 0.2956 0.5377 -0.0232 0.110 Uiso 1 1 calc R . .
N62 N 0.4017(3) 0.0287(3) 0.54762(17) 0.0990(16) Uani 1 1 d . . .
C63 C 0.3868(3) 0.0044(3) 0.50735(18) 0.0668(12) Uani 1 1 d . . .
C64 C 0.3701(3) -0.0261(2) 0.45578(15) 0.0609(10) Uani 1 1 d . . .
H64A H 0.4242 -0.0468 0.4485 0.091 Uiso 1 1 calc R . .
H64B H 0.3499 0.0116 0.4312 0.091 Uiso 1 1 calc R . .
H64C H 0.3253 -0.0632 0.4535 0.091 Uiso 1 1 calc R . .
N63 N 0.3578(5) 0.4818(3) 0.4013(2) 0.153(3) Uani 1 1 d . . .
C65 C 0.3499(4) 0.4783(3) 0.44093(17) 0.0730(13) Uani 1 1 d . . .
C66 C 0.3406(4) 0.4705(3) 0.49169(18) 0.0828(15) Uani 1 1 d . . .
H66A H 0.2999 0.4316 0.4944 0.124 Uiso 1 1 calc R . .
H66B H 0.3178 0.5149 0.5034 0.124 Uiso 1 1 calc R . .
H66C H 0.3975 0.4598 0.5125 0.124 Uiso 1 1 calc R . .
N64A N 0.5879(6) 0.0413(5) -0.0468(3) 0.083(2) Uiso 0.50 1 d PD A 1
C67A C 0.6069(6) 0.0281(5) -0.0052(3) 0.055(2) Uiso 0.50 1 d PD A 1
C68A C 0.630(3) 0.012(2) 0.0483(5) 0.064(3) Uani 0.50 1 d PD A 1
H68A H 0.6939 0.0091 0.0579 0.096 Uiso 0.50 1 calc PR A 1
H68B H 0.6038 -0.0328 0.0555 0.096 Uiso 0.50 1 calc PR A 1
H68C H 0.6089 0.0506 0.0677 0.096 Uiso 0.50 1 calc PR A 1
N64B N 0.5924(6) -0.0132(6) -0.0423(3) 0.091(3) Uiso 0.50 1 d PD B 2
C67B C 0.6138(6) -0.0054(5) 0.0004(3) 0.058(2) Uiso 0.50 1 d PD B 2
C68B C 0.640(3) 0.011(2) 0.0534(5) 0.064(3) Uani 0.50 1 d PD B 2
H68D H 0.6654 0.0594 0.0569 0.096 Uiso 0.50 1 calc PR B 2
H68E H 0.6844 -0.0232 0.0690 0.096 Uiso 0.50 1 calc PR B 2
H68F H 0.5897 0.0091 0.0701 0.096 Uiso 0.50 1 calc PR B 2

loop_
_atom_site_aniso_label
_atom_site_aniso_U_11
_atom_site_aniso_U_22
_atom_site_aniso_U_33
_atom_site_aniso_U_23
_atom_site_aniso_U_13
_atom_site_aniso_U_12
Gd1 0.01888(6) 0.01736(6) 0.01782(6) 0.00263(4) 0.00345(4) 0.00044(4)
Gd2 0.01872(6) 0.02262(6) 0.01908(6) -0.00027(4) 0.00269(4) 0.00077(4)
Co1 0.01909(15) 0.01845(15) 0.01536(14) 0.00170(11) 0.00253(12) 0.00022(12)
Co2 0.02132(16) 0.02036(16) 0.01532(14) -0.00011(11) 0.00182(12) -0.00114(12)
N1 0.0227(10) 0.0205(10) 0.0249(10) 0.0040(8) 0.0040(8) 0.0022(8)
C1 0.0208(11) 0.0222(12) 0.0261(12) 0.0021(10) 0.0015(10) 0.0017(9)
C2 0.0299(14) 0.0275(13) 0.0346(14) 0.0010(11) 0.0103(11) 0.0060(11)
C3 0.0323(15) 0.0283(14) 0.0493(18) 0.0031(12) 0.0082(13) 0.0111(12)
C4 0.0343(15) 0.0252(14) 0.0406(16) 0.0101(12) 0.0031(12) 0.0069(11)
C5 0.0292(13) 0.0248(13) 0.0313(13) 0.0085(10) 0.0040(11) 0.0039(11)
C6 0.0307(13) 0.0198(12) 0.0224(12) 0.0008(9) 0.0081(10) 0.0067(10)
O1 0.0234(8) 0.0160(8) 0.0180(8) -0.0006(6) 0.0013(7) 0.0035(6)
C7 0.0530(19) 0.0341(16) 0.0319(15) 0.0136(12) 0.0114(14) 0.0117(14)
O2 0.0671(16) 0.0455(14) 0.0284(11) 0.0071(10) -0.0043(11) 0.0195(12)
N2 0.0255(11) 0.0224(10) 0.0232(10) -0.0023(8) 0.0015(8) -0.0025(8)
C8 0.0276(13) 0.0220(12) 0.0276(13) -0.0011(10) 0.0050(10) -0.0048(10)
C9 0.061(2) 0.0266(15) 0.0355(15) 0.0028(12) 0.0150(15) -0.0055(14)
C10 0.078(3) 0.0197(14) 0.0496(19) 0.0025(13) 0.0196(18) -0.0049(15)
C11 0.055(2) 0.0224(14) 0.0428(17) -0.0073(12) 0.0114(15) -0.0044(13)
C12 0.0373(15) 0.0243(13) 0.0306(14) -0.0048(11) 0.0048(12) -0.0033(11)
C13 0.0267(12) 0.0210(12) 0.0221(11) -0.0002(9) 0.0077(10) -0.0062(10)
O3 0.0241(8) 0.0170(8) 0.0162(8) 0.0019(6) -0.0033(6) -0.0062(7)
C14 0.078(3) 0.0295(15) 0.0303(15) -0.0095(12) 0.0128(16) -0.0078(16)
O4 0.105(2) 0.0354(13) 0.0367(13) -0.0065(10) -0.0202(14) -0.0111(14)
N3 0.0245(11) 0.0208(10) 0.0330(12) -0.0007(9) 0.0084(9) -0.0013(8)
C15 0.0236(12) 0.0211(12) 0.0345(14) -0.0046(10) 0.0080(10) -0.0011(10)
C16 0.0374(15) 0.0269(14) 0.0427(16) -0.0110(12) 0.0105(13) -0.0041(12)
C17 0.053(2) 0.0221(14) 0.065(2) -0.0106(14) 0.0203(17) -0.0039(13)
C18 0.0486(19) 0.0205(14) 0.060(2) 0.0013(13) 0.0208(16) 0.0004(13)
C19 0.0295(14) 0.0216(13) 0.0462(16) 0.0039(11) 0.0116(12) 0.0021(11)
C20 0.0256(12) 0.0236(12) 0.0216(11) -0.0056(9) 0.0035(10) -0.0034(10)
O5 0.0204(8) 0.0182(8) 0.0170(8) -0.0012(6) 0.0023(6) 0.0007(6)
C21 0.0390(16) 0.0215(13) 0.0477(17) 0.0097(12) 0.0178(13) 0.0048(11)
O6 0.0391(11) 0.0228(9) 0.0341(10) 0.0079(8) 0.0139(9) 0.0057(8)
N4 0.0198(10) 0.0254(11) 0.0400(13) 0.0039(9) 0.0054(9) 0.0047(9)
C22 0.0224(12) 0.0301(14) 0.0385(15) 0.0096(11) 0.0049(11) 0.0052(11)
C23 0.0432(18) 0.0397(17) 0.0474(18) 0.0180(14) 0.0081(15) 0.0137(14)
C24 0.056(2) 0.0364(18) 0.072(3) 0.0246(17) 0.0131(19) 0.0211(16)
C25 0.0402(17) 0.0275(15) 0.068(2) 0.0069(15) 0.0118(16) 0.0135(13)
C26 0.0248(13) 0.0260(14) 0.0495(17) 0.0008(12) 0.0068(12) 0.0051(11)
C27 0.0214(12) 0.0305(13) 0.0247(12) 0.0102(10) 0.0019(10) 0.0030(10)
O7 0.0186(8) 0.0218(8) 0.0181(8) 0.0026(6) 0.0015(6) 0.0011(6)
C28 0.0372(16) 0.0255(14) 0.0542(19) -0.0048(13) 0.0154(14) 0.0051(12)
O8 0.0438(12) 0.0279(10) 0.0366(11) -0.0038(8) 0.0134(9) 0.0031(9)
O9 0.0221(9) 0.0263(9) 0.0276(9) 0.0039(7) 0.0017(7) 0.0008(7)
O10 0.0209(9) 0.0300(10) 0.0220(9) 0.0024(7) 0.0020(7) -0.0016(7)
C29 0.0195(11) 0.0278(13) 0.0214(11) -0.0017(9) 0.0032(9) 0.0001(10)
C30 0.0204(13) 0.062(2) 0.0330(15) 0.0170(14) -0.0029(11) -0.0089(13)
C31 0.0230(15) 0.114(4) 0.058(2) 0.045(2) 0.0120(15) 0.0086(19)
C32 0.0239(15) 0.092(3) 0.049(2) 0.036(2) -0.0007(14) 0.0058(17)
C33 0.073(3) 0.081(3) 0.044(2) 0.006(2) -0.0199(19) -0.045(2)
O11 0.0283(9) 0.0291(9) 0.0175(8) 0.0018(7) 0.0049(7) 0.0024(7)
O12 0.0256(9) 0.0350(10) 0.0203(8) 0.0001(7) 0.0050(7) 0.0022(8)
C34 0.0238(12) 0.0286(13) 0.0192(11) 0.0010(10) 0.0044(9) -0.0056(10)
C35 0.0290(14) 0.0479(17) 0.0188(12) -0.0053(11) 0.0020(10) 0.0024(12)
C36 0.0411(17) 0.056(2) 0.0251(14) -0.0121(13) 0.0027(13) 0.0059(15)
C37 0.053(2) 0.059(2) 0.0241(14) 0.0133(14) 0.0112(14) 0.0129(17)
C38 0.0294(16) 0.087(3) 0.0346(17) -0.0204(17) -0.0042(13) -0.0004(17)
O13 0.0331(10) 0.0302(10) 0.0182(8) -0.0015(7) 0.0049(7) -0.0044(8)
O14 0.0256(9) 0.0310(10) 0.0191(8) 0.0027(7) 0.0034(7) -0.0016(8)
C39 0.0225(12) 0.0302(13) 0.0191(11) 0.0021(10) 0.0043(9) 0.0031(10)
C40 0.0246(13) 0.0448(16) 0.0178(12) 0.0032(11) 0.0001(10) -0.0007(12)
C41 0.0455(18) 0.0457(18) 0.0194(13) 0.0082(11) 0.0024(12) 0.0014(14)
C42 0.0440(17) 0.0476(18) 0.0205(13) -0.0062(12) 0.0057(12) -0.0097(14)
C43 0.0282(15) 0.089(3) 0.0285(15) 0.0097(17) -0.0022(12) 0.0010(17)
O15 0.0229(9) 0.0315(10) 0.0289(9) 0.0015(8) -0.0005(7) -0.0022(8)
O16 0.0225(9) 0.0441(12) 0.0249(9) -0.0016(8) 0.0022(7) -0.0025(8)
C44 0.0227(12) 0.0321(14) 0.0214(12) 0.0066(10) -0.0005(10) -0.0030(10)
C45 0.0231(13) 0.0332(14) 0.0319(14) 0.0070(11) -0.0021(11) -0.0026(11)
C46 0.0374(16) 0.0383(17) 0.0390(16) 0.0013(13) -0.0123(13) -0.0047(13)
C47 0.0302(14) 0.0363(16) 0.0361(15) 0.0094(12) -0.0014(12) 0.0021(12)
C48 0.0212(13) 0.057(2) 0.0441(17) 0.0137(15) 0.0019(12) -0.0048(13)
O17 0.0218(9) 0.0359(10) 0.0221(9) 0.0024(7) 0.0055(7) 0.0014(7)
O18 0.0377(11) 0.0282(10) 0.0330(10) 0.0055(8) 0.0133(9) -0.0009(8)
C49 0.0185(11) 0.0304(13) 0.0246(12) -0.0026(10) 0.0042(9) -0.0060(10)
C50 0.0239(13) 0.0395(15) 0.0248(13) -0.0026(11) 0.0066(10) -0.0018(11)
C51 0.088(3) 0.070(3) 0.063(3) 0.008(2) 0.055(2) 0.010(2)
C52 0.051(2) 0.115(4) 0.043(2) 0.000(2) 0.0109(17) 0.042(2)
C53 0.044(2) 0.076(3) 0.137(5) -0.069(3) 0.035(3) -0.014(2)
O19 0.0261(10) 0.0498(12) 0.0262(10) -0.0033(9) 0.0059(8) -0.0037(9)
O20 0.0514(13) 0.0361(12) 0.0405(12) -0.0007(9) 0.0199(10) 0.0082(10)
C54 0.0259(13) 0.0413(16) 0.0277(13) 0.0060(11) 0.0059(11) 0.0114(12)
C55 0.0378(16) 0.0421(17) 0.0326(15) 0.0046(12) 0.0153(13) 0.0070(13)
C56 0.0456(19) 0.0433(18) 0.0393(17) 0.0075(14) -0.0064(14) -0.0052(15)
C57 0.0232(15) 0.086(3) 0.057(2) 0.030(2) 0.0022(15) -0.0028(16)
C58 0.131(5) 0.057(3) 0.096(4) 0.001(2) 0.095(4) 0.007(3)
N61 0.161(5) 0.116(4) 0.063(3) -0.028(3) 0.053(3) -0.071(4)
C61 0.080(3) 0.066(3) 0.0367(19) 0.0014(17) 0.0095(19) -0.023(2)
C62 0.095(4) 0.073(3) 0.060(3) 0.025(2) 0.034(2) 0.023(3)
N62 0.115(4) 0.127(4) 0.063(3) 0.005(3) 0.038(3) 0.020(3)
C63 0.054(2) 0.084(3) 0.065(3) 0.022(2) 0.019(2) 0.011(2)
C64 0.066(3) 0.055(2) 0.058(2) 0.0192(19) 0.001(2) 0.001(2)
N63 0.263(9) 0.133(5) 0.081(4) 0.042(3) 0.078(5) 0.090(5)
C65 0.108(4) 0.064(3) 0.050(2) 0.000(2) 0.020(2) 0.022(3)
C66 0.104(4) 0.087(4) 0.063(3) -0.023(3) 0.031(3) -0.005(3)
C68A 0.071(10) 0.072(3) 0.046(3) -0.003(4) 0.004(4) 0.006(4)
C68B 0.071(10) 0.072(3) 0.046(3) -0.003(4) 0.004(4) 0.006(4)

loop_
_atom_type_symbol
_atom_type_description
_atom_type_scat_dispersion_real
_atom_type_scat_dispersion_imag
_atom_type_scat_source
C C 0.0033 0.0016 'International Tables Vol C Tables 4.2.6.8 and 6.1.1.4'
H H 0.0000 0.0000 'International Tables Vol C Tables 4.2.6.8 and 6.1.1.4'
N N 0.0061 0.0033 'International Tables Vol C Tables 4.2.6.8 and 6.1.1.4'
O O 0.0106 0.0060 'International Tables Vol C Tables 4.2.6.8 and 6.1.1.4'
Co Co 0.3494 0.9721 'International Tables Vol C Tables 4.2.6.8 and 6.1.1.4'
Gd Gd -0.1653 3.9035 'International Tables Vol C Tables 4.2.6.8 and 6.1.1.4'

loop_
_geom_angle_atom_site_label_1
_geom_angle_atom_site_label_2
_geom_angle_atom_site_label_3
_geom_angle
O1 Gd1 O17 99.65(6)
O1 Gd1 O10 84.93(6)
O17 Gd1 O10 70.69(6)
O1 Gd1 O7 74.56(6)
O17 Gd1 O7 146.25(6)
O10 Gd1 O7 139.47(6)
O1 Gd1 O14 78.97(6)
O17 Gd1 O14 71.73(6)
O10 Gd1 O14 135.65(6)
O7 Gd1 O14 74.54(6)
O1 Gd1 O6 153.04(6)
O17 Gd1 O6 76.13(7)
O10 Gd1 O6 117.43(7)
O7 Gd1 O6 94.04(6)
O14 Gd1 O6 74.42(7)
O1 Gd1 O5 74.89(5)
O17 Gd1 O5 144.51(6)
O10 Gd1 O5 73.88(6)
O7 Gd1 O5 67.24(6)
O14 Gd1 O5 138.05(6)
O6 Gd1 O5 123.75(6)
O1 Gd1 N3 139.56(6)
O17 Gd1 N3 110.54(7)
O10 Gd1 N3 80.57(7)
O7 Gd1 N3 92.74(6)
O14 Gd1 N3 135.26(7)
O6 Gd1 N3 63.71(7)
O5 Gd1 N3 64.86(6)
O19 Gd2 O16 70.72(7)
O19 Gd2 O3 101.65(7)
O16 Gd2 O3 84.49(6)
O19 Gd2 O5 147.19(6)
O16 Gd2 O5 139.51(6)
O3 Gd2 O5 75.33(6)
O19 Gd2 O12 72.12(6)
O16 Gd2 O12 135.01(7)
O3 Gd2 O12 79.04(6)
O5 Gd2 O12 75.27(6)
O19 Gd2 O8 74.86(7)
O16 Gd2 O8 117.66(7)
O3 Gd2 O8 153.49(6)
O5 Gd2 O8 93.33(7)
O12 Gd2 O8 74.89(7)
O19 Gd2 O7 144.29(6)
O16 Gd2 O7 73.57(6)
O3 Gd2 O7 73.88(6)
O5 Gd2 O7 67.28(6)
O12 Gd2 O7 138.03(6)
O8 Gd2 O7 124.25(6)
O19 Gd2 N4 109.84(7)
O16 Gd2 N4 81.10(7)
O3 Gd2 N4 138.40(7)
O5 Gd2 N4 91.10(6)
O12 Gd2 N4 135.91(7)
O8 Gd2 N4 64.10(7)
O7 Gd2 N4 64.64(7)
O11 Co1 O9 88.91(8)
O11 Co1 O1 173.68(7)
O9 Co1 O1 97.41(7)
O11 Co1 O3 94.08(7)
O9 Co1 O3 175.05(7)
O1 Co1 O3 79.60(7)
O11 Co1 O5 93.11(7)
O9 Co1 O5 92.28(7)
O1 Co1 O5 86.56(6)
O3 Co1 O5 83.63(6)
O11 Co1 N1 102.30(7)
O9 Co1 N1 83.12(8)
O1 Co1 N1 78.68(7)
O3 Co1 N1 100.05(7)
O5 Co1 N1 163.79(7)
O13 Co2 O3 173.83(7)
O13 Co2 O15 88.67(8)
O3 Co2 O15 97.44(7)
O13 Co2 O1 94.72(7)
O3 Co2 O1 79.12(7)
O15 Co2 O1 174.16(7)
O13 Co2 O7 92.70(7)
O3 Co2 O7 86.22(6)
O15 Co2 O7 92.58(7)
O1 Co2 O7 82.52(6)
O13 Co2 N2 101.99(8)
O3 Co2 N2 79.42(7)
O15 Co2 N2 85.62(8)
O1 Co2 N2 98.30(7)
O7 Co2 N2 165.15(7)
C1 N1 C5 117.7(2)
C1 N1 Co1 110.78(16)
C5 N1 Co1 130.67(18)
N1 C1 C2 123.4(2)
N1 C1 C6 117.8(2)
C2 C1 C6 118.8(2)
C3 C2 C1 118.6(3)
C3 C2 H2A 120.7
C1 C2 H2A 120.7
C2 C3 C4 118.6(3)
C2 C3 H3A 120.7
C4 C3 H3A 120.7
C3 C4 C5 120.1(3)
C3 C4 H4A 120.0
C5 C4 H4A 120.0
N1 C5 C4 121.6(3)
N1 C5 C7 118.1(2)
C4 C5 C7 120.3(2)
O1 C6 C1 112.82(19)
O1 C6 H6A 109.0
C1 C6 H6A 109.0
O1 C6 H6B 109.0
C1 C6 H6B 109.0
H6A C6 H6B 107.8
C6 O1 Co1 112.99(14)
C6 O1 Co2 118.48(15)
Co1 O1 Co2 100.35(7)
C6 O1 Gd1 121.00(14)
Co1 O1 Gd1 100.16(6)
Co2 O1 Gd1 100.45(6)
O2 C7 C5 111.5(3)
O2 C7 H7A 109.3
C5 C7 H7A 109.3
O2 C7 H7B 109.3
C5 C7 H7B 109.3
H7A C7 H7B 108.0
C7 O2 H2 106(3)
C8 N2 C12 118.3(2)
C8 N2 Co2 110.65(16)
C12 N2 Co2 131.06(18)
N2 C8 C9 122.8(2)
N2 C8 C13 117.6(2)
C9 C8 C13 119.6(2)
C10 C9 C8 118.6(3)
C10 C9 H9A 120.7
C8 C9 H9A 120.7
C11 C10 C9 119.1(3)
C11 C10 H10A 120.5
C9 C10 H10A 120.5
C10 C11 C12 119.8(3)
C10 C11 H11A 120.1
C12 C11 H11A 120.1
N2 C12 C11 121.5(3)
N2 C12 C14 118.0(2)
C11 C12 C14 120.5(3)
O3 C13 C8 112.54(19)
O3 C13 H13A 109.1
C8 C13 H13A 109.1
O3 C13 H13B 109.1
C8 C13 H13B 109.1
H13A C13 H13B 107.8
C13 O3 Co2 112.17(14)
C13 O3 Co1 116.07(15)
Co2 O3 Co1 100.91(7)
C13 O3 Gd2 124.27(15)
Co2 O3 Gd2 100.22(6)
Co1 O3 Gd2 99.70(6)
O4 C14 C12 111.9(3)
O4 C14 H14A 109.2
C12 C14 H14A 109.2
O4 C14 H14B 109.2
C12 C14 H14B 109.2
H14A C14 H14B 107.9
C14 O4 H4 113(4)
C19 N3 C15 119.7(2)
C19 N3 Gd1 122.20(18)
C15 N3 Gd1 118.03(17)
N3 C15 C16 121.6(3)
N3 C15 C20 116.5(2)
C16 C15 C20 121.9(2)
C17 C16 C15 118.1(3)
C17 C16 H16A 120.9
C15 C16 H16A 120.9
C18 C17 C16 120.2(3)
C18 C17 H17A 119.9
C16 C17 H17A 119.9
C17 C18 C19 118.6(3)
C17 C18 H18A 120.7
C19 C18 H18A 120.7
N3 C19 C18 121.6(3)
N3 C19 C21 116.6(2)
C18 C19 C21 121.7(3)
O5 C20 C15 110.7(2)
O5 C20 H20A 109.5
C15 C20 H20A 109.5
O5 C20 H20B 109.5
C15 C20 H20B 109.5
H20A C20 H20B 108.1
C20 O5 Co1 121.15(14)
C20 O5 Gd2 114.83(14)
Co1 O5 Gd2 97.36(6)
C20 O5 Gd1 115.10(14)
Co1 O5 Gd1 92.73(6)
Gd2 O5 Gd1 112.78(6)
O6 C21 C19 110.7(2)
O6 C21 H21A 109.5
C19 C21 H21A 109.5
O6 C21 H21B 109.5
C19 C21 H21B 109.5
H21A C21 H21B 108.1
C21 O6 Gd1 125.09(17)
C21 O6 H6 108(2)
Gd1 O6 H6 100(2)
C22 N4 C26 119.2(2)
C22 N4 Gd2 118.64(18)
C26 N4 Gd2 122.19(19)
N4 C22 C23 122.2(3)
N4 C22 C27 116.3(2)
C23 C22 C27 121.6(3)
C24 C23 C22 118.2(3)
C24 C23 H23A 120.9
C22 C23 H23A 120.9
C25 C24 C23 119.9(3)
C25 C24 H24A 120.1
C23 C24 H24A 120.1
C24 C25 C26 119.1(3)
C24 C25 H25A 120.4
C26 C25 H25A 120.4
N4 C26 C25 121.4(3)
N4 C26 C28 116.7(3)
C25 C26 C28 121.9(3)
O7 C27 C22 111.1(2)
O7 C27 H27A 109.4
C22 C27 H27A 109.4
O7 C27 H27B 109.4
C22 C27 H27B 109.4
H27A C27 H27B 108.0
C27 O7 Co2 121.54(15)
C27 O7 Gd1 113.42(14)
Co2 O7 Gd1 98.48(6)
C27 O7 Gd2 114.82(14)
Co2 O7 Gd2 93.77(6)
Gd1 O7 Gd2 112.52(6)
O8 C28 C26 111.2(2)
O8 C28 H28A 109.4
C26 C28 H28A 109.4
O8 C28 H28B 109.4
C26 C28 H28B 109.4
H28A C28 H28B 108.0
C28 O8 Gd2 124.97(18)
C28 O8 H8 108(2)
Gd2 O8 H8 105(2)
C29 O9 Co1 126.62(17)
C29 O10 Gd1 137.11(16)
O9 C29 O10 124.8(2)
O9 C29 C30 117.9(2)
O10 C29 C30 117.3(2)
C29 C30 C32 110.7(3)
C29 C30 C33 107.2(3)
C32 C30 C33 109.3(3)
C29 C30 C31 108.5(2)
C32 C30 C31 111.4(3)
C33 C30 C31 109.7(3)
C30 C31 H31A 109.5
C30 C31 H31B 109.5
H31A C31 H31B 109.5
C30 C31 H31C 109.5
H31A C31 H31C 109.5
H31B C31 H31C 109.5
C30 C32 H32A 109.5
C30 C32 H32B 109.5
H32A C32 H32B 109.5
C30 C32 H32C 109.5
H32A C32 H32C 109.5
H32B C32 H32C 109.5
C30 C33 H33A 109.5
C30 C33 H33B 109.5
H33A C33 H33B 109.5
C30 C33 H33C 109.5
H33A C33 H33C 109.5
H33B C33 H33C 109.5
C34 O11 Co1 125.53(16)
C34 O12 Gd2 138.85(16)
O12 C34 O11 124.3(2)
O12 C34 C35 119.5(2)
O11 C34 C35 116.2(2)
C38 C35 C36 109.8(3)
C38 C35 C37 110.2(3)
C36 C35 C37 110.3(3)
C38 C35 C34 109.3(2)
C36 C35 C34 110.4(2)
C37 C35 C34 107.0(2)
C35 C36 H36A 109.5
C35 C36 H36B 109.5
H36A C36 H36B 109.5
C35 C36 H36C 109.5
H36A C36 H36C 109.5
H36B C36 H36C 109.5
C35 C37 H37A 109.5
C35 C37 H37B 109.5
H37A C37 H37B 109.5
C35 C37 H37C 109.5
H37A C37 H37C 109.5
H37B C37 H37C 109.5
C35 C38 H38A 109.5
C35 C38 H38B 109.5
H38A C38 H38B 109.5
C35 C38 H38C 109.5
H38A C38 H38C 109.5
H38B C38 H38C 109.5
C39 O13 Co2 125.37(17)
C39 O14 Gd1 138.64(16)
O14 C39 O13 124.2(2)
O14 C39 C40 119.3(2)
O13 C39 C40 116.5(2)
C41 C40 C42 110.4(2)
C41 C40 C43 110.2(3)
C42 C40 C43 109.3(3)
C41 C40 C39 110.5(2)
C42 C40 C39 107.2(2)
C43 C40 C39 109.1(2)
C40 C41 H41A 109.5
C40 C41 H41B 109.5
H41A C41 H41B 109.5
C40 C41 H41C 109.5
H41A C41 H41C 109.5
H41B C41 H41C 109.5
C40 C42 H42A 109.5
C40 C42 H42B 109.5
H42A C42 H42B 109.5
C40 C42 H42C 109.5
H42A C42 H42C 109.5
H42B C42 H42C 109.5
C40 C43 H43A 109.5
C40 C43 H43B 109.5
H43A C43 H43B 109.5
C40 C43 H43C 109.5
H43A C43 H43C 109.5
H43B C43 H43C 109.5
C44 O15 Co2 124.77(17)
C44 O16 Gd2 139.39(18)
O15 C44 O16 124.7(2)
O15 C44 C45 119.1(2)
O16 C44 C45 116.3(2)
C48 C45 C46 110.9(3)
C48 C45 C44 108.1(2)
C46 C45 C44 111.2(2)
C48 C45 C47 109.6(3)
C46 C45 C47 109.1(2)
C44 C45 C47 107.8(2)
C45 C46 H46A 109.5
C45 C46 H46B 109.5
H46A C46 H46B 109.5
C45 C46 H46C 109.5
H46A C46 H46C 109.5
H46B C46 H46C 109.5
C45 C47 H47A 109.5
C45 C47 H47B 109.5
H47A C47 H47B 109.5
C45 C47 H47C 109.5
H47A C47 H47C 109.5
H47B C47 H47C 109.5
C45 C48 H48A 109.5
C45 C48 H48B 109.5
H48A C48 H48B 109.5
C45 C48 H48C 109.5
H48A C48 H48C 109.5
H48B C48 H48C 109.5
C49 O17 Gd1 133.09(17)
O18 C49 O17 124.2(2)
O18 C49 C50 118.9(2)
O17 C49 C50 116.9(2)
C53 C50 C52 110.7(4)
C53 C50 C51 110.5(3)
C52 C50 C51 109.3(3)
C53 C50 C49 106.9(2)
C52 C50 C49 109.6(2)
C51 C50 C49 109.8(3)
C50 C51 H51A 109.5
C50 C51 H51B 109.5
H51A C51 H51B 109.5
C50 C51 H51C 109.5
H51A C51 H51C 109.5
H51B C51 H51C 109.5
C50 C52 H52A 109.5
C50 C52 H52B 109.5
H52A C52 H52B 109.5
C50 C52 H52C 109.5
H52A C52 H52C 109.5
H52B C52 H52C 109.5
C50 C53 H53A 109.5
C50 C53 H53B 109.5
H53A C53 H53B 109.5
C50 C53 H53C 109.5
H53A C53 H53C 109.5
H53B C53 H53C 109.5
C54 O19 Gd2 135.8(2)
O19 C54 O20 124.1(3)
O19 C54 C55 116.6(3)
O20 C54 C55 119.3(3)
C58 C55 C57 110.0(3)
C58 C55 C56 111.0(3)
C57 C55 C56 108.8(3)
C58 C55 C54 111.1(3)
C57 C55 C54 109.3(2)
C56 C55 C54 106.6(3)
C55 C56 H56A 109.5
C55 C56 H56B 109.5
H56A C56 H56B 109.5
C55 C56 H56C 109.5
H56A C56 H56C 109.5
H56B C56 H56C 109.5
C55 C57 H57A 109.5
C55 C57 H57B 109.5
H57A C57 H57B 109.5
C55 C57 H57C 109.5
H57A C57 H57C 109.5
H57B C57 H57C 109.5
C55 C58 H58A 109.5
C55 C58 H58B 109.5
H58A C58 H58B 109.5
C55 C58 H58C 109.5
H58A C58 H58C 109.5
H58B C58 H58C 109.5
N61 C61 C62 177.6(5)
C61 C62 H62A 109.5
C61 C62 H62B 109.5
H62A C62 H62B 109.5
C61 C62 H62C 109.5
H62A C62 H62C 109.5
H62B C62 H62C 109.5
N62 C63 C64 178.4(5)
C63 C64 H64A 109.5
C63 C64 H64B 109.5
H64A C64 H64B 109.5
C63 C64 H64C 109.5
H64A C64 H64C 109.5
H64B C64 H64C 109.5
N63 C65 C66 177.5(6)
C65 C66 H66A 109.5
C65 C66 H66B 109.5
H66A C66 H66B 109.5
C65 C66 H66C 109.5
H66A C66 H66C 109.5
H66B C66 H66C 109.5
N64A C67A C68A 179(2)
N64B C67B C68B 175(2)
C67B C68B H68D 109.5
C67B C68B H68E 109.5
H68D C68B H68E 109.5
C67B C68B H68F 109.5
H68D C68B H68F 109.5
H68E C68B H68F 109.5

loop_
_geom_bond_atom_site_label_1
_geom_bond_atom_site_label_2
_geom_bond_distance
Gd1 O1 2.3330(16)
Gd1 O17 2.3517(18)
Gd1 O10 2.3533(18)
Gd1 O7 2.3949(17)
Gd1 O14 2.4086(17)
Gd1 O6 2.4335(18)
Gd1 O5 2.4669(16)
Gd1 N3 2.515(2)
Gd2 O19 2.3401(19)
Gd2 O16 2.3408(18)
Gd2 O3 2.3507(17)
Gd2 O5 2.3898(17)
Gd2 O12 2.3958(18)
Gd2 O8 2.435(2)
Gd2 O7 2.4691(16)
Gd2 N4 2.510(2)
Co1 O11 2.0306(17)
Co1 O9 2.0488(19)
Co1 O1 2.0650(16)
Co1 O3 2.1517(17)
Co1 O5 2.1926(16)
Co1 N1 2.198(2)
Co2 O13 2.0223(17)
Co2 O3 2.0671(16)
Co2 O15 2.0843(19)
Co2 O1 2.1706(17)
Co2 O7 2.1725(17)
Co2 N2 2.192(2)
N1 C1 1.340(3)
N1 C5 1.359(3)
C1 C2 1.393(4)
C1 C6 1.513(3)
C2 C3 1.378(4)
C2 H2A 0.9500
C3 C4 1.382(4)
C3 H3A 0.9500
C4 C5 1.388(4)
C4 H4A 0.9500
C5 C7 1.511(4)
C6 O1 1.413(3)
C6 H6A 0.9900
C6 H6B 0.9900
C7 O2 1.421(4)
C7 H7A 0.9900
C7 H7B 0.9900
O2 H2 0.84(3)
N2 C8 1.339(3)
N2 C12 1.359(3)
C8 C9 1.394(4)
C8 C13 1.517(3)
C9 C10 1.383(4)
C9 H9A 0.9500
C10 C11 1.375(5)
C10 H10A 0.9500
C11 C12 1.389(4)
C11 H11A 0.9500
C12 C14 1.503(4)
C13 O3 1.403(3)
C13 H13A 0.9900
C13 H13B 0.9900
C14 O4 1.414(5)
C14 H14A 0.9900
C14 H14B 0.9900
O4 H4 0.87(3)
N3 C19 1.344(3)
N3 C15 1.348(3)
C15 C16 1.390(4)
C15 C20 1.513(4)
C16 C17 1.390(4)
C16 H16A 0.9500
C17 C18 1.381(5)
C17 H17A 0.9500
C18 C19 1.386(4)
C18 H18A 0.9500
C19 C21 1.502(4)
C20 O5 1.414(3)
C20 H20A 0.9900
C20 H20B 0.9900
C21 O6 1.416(3)
C21 H21A 0.9900
C21 H21B 0.9900
O6 H6 0.87(3)
N4 C22 1.339(4)
N4 C26 1.344(4)
C22 C23 1.391(4)
C22 C27 1.501(4)
C23 C24 1.380(5)
C23 H23A 0.9500
C24 C25 1.369(5)
C24 H24A 0.9500
C25 C26 1.390(4)
C25 H25A 0.9500
C26 C28 1.505(4)
C27 O7 1.413(3)
C27 H27A 0.9900
C27 H27B 0.9900
C28 O8 1.415(4)
C28 H28A 0.9900
C28 H28B 0.9900
O8 H8 0.91(3)
O9 C29 1.257(3)
O10 C29 1.262(3)
C29 C30 1.529(4)
C30 C32 1.531(4)
C30 C33 1.533(6)
C30 C31 1.537(4)
C31 H31A 0.9800
C31 H31B 0.9800
C31 H31C 0.9800
C32 H32A 0.9800
C32 H32B 0.9800
C32 H32C 0.9800
C33 H33A 0.9800
C33 H33B 0.9800
C33 H33C 0.9800
O11 C34 1.273(3)
O12 C34 1.243(3)
C34 C35 1.545(3)
C35 C38 1.529(4)
C35 C36 1.531(4)
C35 C37 1.533(5)
C36 H36A 0.9800
C36 H36B 0.9800
C36 H36C 0.9800
C37 H37A 0.9800
C37 H37B 0.9800
C37 H37C 0.9800
C38 H38A 0.9800
C38 H38B 0.9800
C38 H38C 0.9800
O13 C39 1.277(3)
O14 C39 1.248(3)
C39 C40 1.543(3)
C40 C41 1.526(4)
C40 C42 1.529(4)
C40 C43 1.530(4)
C41 H41A 0.9800
C41 H41B 0.9800
C41 H41C 0.9800
C42 H42A 0.9800
C42 H42B 0.9800
C42 H42C 0.9800
C43 H43A 0.9800
C43 H43B 0.9800
C43 H43C 0.9800
O15 C44 1.253(3)
O16 C44 1.258(3)
C44 C45 1.539(4)
C45 C48 1.534(4)
C45 C46 1.534(4)
C45 C47 1.541(4)
C46 H46A 0.9800
C46 H46B 0.9800
C46 H46C 0.9800
C47 H47A 0.9800
C47 H47B 0.9800
C47 H47C 0.9800
C48 H48A 0.9800
C48 H48B 0.9800
C48 H48C 0.9800
O17 C49 1.264(3)
O18 C49 1.254(3)
C49 C50 1.541(4)
C50 C53 1.495(5)
C50 C52 1.507(5)
C50 C51 1.520(4)
C51 H51A 0.9800
C51 H51B 0.9800
C51 H51C 0.9800
C52 H52A 0.9800
C52 H52B 0.9800
C52 H52C 0.9800
C53 H53A 0.9800
C53 H53B 0.9800
C53 H53C 0.9800
O19 C54 1.254(3)
O20 C54 1.261(4)
C54 C55 1.535(4)
C55 C58 1.524(4)
C55 C57 1.529(5)
C55 C56 1.530(4)
C56 H56A 0.9800
C56 H56B 0.9800
C56 H56C 0.9800
C57 H57A 0.9800
C57 H57B 0.9800
C57 H57C 0.9800
C58 H58A 0.9800
C58 H58B 0.9800
C58 H58C 0.9800
N61 C61 1.103(5)
C61 C62 1.434(5)
C62 H62A 0.9800
C62 H62B 0.9800
C62 H62C 0.9800
N62 C63 1.160(6)
C63 C64 1.480(6)
C64 H64A 0.9800
C64 H64B 0.9800
C64 H64C 0.9800
N63 C65 1.099(6)
C65 C66 1.408(6)
C66 H66A 0.9800
C66 H66B 0.9800
C66 H66C 0.9800
N64A C67A 1.134(9)
C67A C68A 1.448(13)
C68A H68A 0.9800
C68A H68B 0.9800
C68A H68C 0.9800
N64B C67B 1.147(9)
C67B C68B 1.444(14)
C68B H68D 0.9800
C68B H68E 0.9800
C68B H68F 0.9800

loop_
_geom_hbond_atom_site_label_D
_geom_hbond_atom_site_label_H
_geom_hbond_atom_site_label_A
_geom_hbond_distance_DH
_geom_hbond_distance_HA
_geom_hbond_distance_DA
_geom_hbond_angle_DHA
O2 H2 O11 0.84(3) 1.98(4) 2.732(3) 150(4)
O4 H4 O13 0.87(3) 2.04(4) 2.759(3) 139(5)
O6 H6 O18 0.87(3) 1.67(3) 2.542(3) 173(3)
O8 H8 O20 0.91(3) 1.63(3) 2.528(3) 167(3)
